data_2000749
loop_
_publ_author_name
'Spirlet, M. R.'
'Rebizant, J.'
'Bettonville, S.'
'Goffart, J.'

_publ_section_title
;
 Structure of chlorotris(1,2,4,5,6,7-hexamethylindenyl)uranium(IV)
;
_journal_issue 7
_journal_name_full 'Acta Crystallographica Section C'
_journal_page_first 1221
_journal_page_last 1223
_journal_paper_doi 10.1107/S0108270191014592
_journal_volume 48
_journal_year 1992
_chemical_formula_sum 'C45 H57 Cl U'
_chemical_formula_weight 871.44
_space_group_crystal_system triclinic
_space_group_IT_number 2
_space_group_name_Hall '-P 1'
_space_group_name_H-M_alt 'P -1'
_cell_angle_alpha 85.24(4)
_cell_angle_beta 82.673(5)
_cell_angle_gamma 67.37(4)
_cell_formula_units_Z 2
_cell_length_a 10.081(4)
_cell_length_b 13.339(4)
_cell_length_c 15.083(3)
_cell_volume 1855.5(11)
_diffrn_radiation_type Mo
_diffrn_radiation_wavelength 0.71073
_exptl_absorpt_coefficient_mu 4.2491
_exptl_crystal_density_diffrn 1.560
_exptl_crystal_F_000 872
_cod_data_source_file ab0235.cif
_cod_data_source_block ab0235a
_cod_depositor_comments
;
 Updating space group information and adding the symmetry operation list.

 Antanas Vaitkus,
 2018-06-14
;
_cod_original_cell_volume 1856.0(10)
_cod_original_formula_sum 'C45 H57 Cl1 U1'
_cod_database_code 2000749

loop_
_space_group_symop_id
_space_group_symop_operation_xyz
1 x,y,z
2 -x,-y,-z

loop_
_atom_site_label
_atom_site_fract_x
_atom_site_fract_y
_atom_site_fract_z
U .12116(2) .23678(2) .222140(10)
Cl -.1256(2) .21090(10) .23480(10)
C(1) -.0265(7) .3629(5) .0715(5)
C(2) -.0435(6) .4283(5) .1422(5)
C(3) .0942(7) .4280(5) .1547(5)
C(4) .3416(7) .3550(5) .0595(5)
C(5) .4124(7) .2998(5) -.0189(5)
C(6) .3356(7) .2627(5) -.0733(5)
C(7) .1922(8) .2773(5) -.0511(5)
C(8) .1188(7) .3282(5) .0327(5)
C(9) .1941(6) .3680(4) .0845(4)
C(1') -.1568(8) .3491(7) .0363(6)
C(2') -.1865(8) .4930(6) .1933(6)
C(4') .4085(7) .4114(6) .1121(5)
C(5') .5683(8) .2844(6) -.0483(6)
C(6') .4160(10) .2147(6) -.1611(6)
C(7') .1048(9) .2531(6) -.1178(6)
C(10) .1941(6) .0020(5) .2102(5)
C(11) .2070(7) .0519(5) .1265(5)
C(12) .3221(6) .0900(5) .1197(4)
C(13) .5183(6) .0591(5) .2255(5)
C(14) .5709(6) .0059(5) .3027(5)
C(15) .4973(7) -.0546(5) .3580(5)
C(16) .3694(7) -.0592(5) .3363(5)
C(17) .3094(7) .0004(5) .2577(5)
C(18) .3876(6) .0570(4) .2015(4)
C(10') .0881(7) -.0533(5) .2364(6)
C(11') .1207(8) .0537(6) .0502(5)
C(13') .6020(7) .1109(5) .1583(5)
C(14') .7128(7) .0044(6) .3301(6)
C(15') .5701(9) -.1250(6) .4376(6)
C(16') .3081(8) -.1360(5) .3871(6)
C(19) -.0283(7) .3222(5) .3967(5)
C(20) .0735(7) .2168(5) .4063(5)
C(21) .2158(7) .2163(5) .3801(4)
C(22) .3058(7) .3740(5) .3467(5)
C(23) .2604(8) .4858(5) .3405(5)
C(24) .1097(9) .5510(5) .3536(5)
C(25) .0037(8) .5104(5) .3723(5)
C(26) .0482(7) .3937(5) .3743(4)
C(27) .1984(6) .3268(5) .3623(4)
C(19') -.1901(8) .3518(7) .4219(6)
C(20') .0412(8) .1188(6) .4441(5)
C(22') .4664(7) .2997(6) .3469(6)
C(23') .3741(9) .5385(6) .3245(6)
C(24') .0630(10) .6792(6) .3479(7)
C(25') -.1516(9) .5825(6) .4001(6)
H3 .1093 .4785 .1875
H12 .3593 .1250 .0625
H21 .3320 .1445 .3750
H1 -.2500 .3964 .0625
H1' -.1093 .3320 -.0253
H1" -.1982 .2970 .0525
H2 -.2500 .4589 .2304
H2' -.2773 .5429 .1464
H2" -.1933 .5429 .2304
H4 .4726 .3750 .1464
H4' .3320 .4570 .1660
H4" .4160 .4785 .0820
H5 .6113 .2089 -.0625
H5' .5839 .3339 -.0820
H5" .6113 .3125 .0000
H6 .3886 .1660 -.1679
H6' .4160 .2695 -.2089
H6" .5185 .1822 -.1621
H7 .1933 .1875 -.1464
H7' .0820 .1875 -.1054
H7" .0292 .3339 -.1445
H10 .1386 -.1250 .2285
H10' .0546 -.0429 .2910
H10" .0000 -.0195 .1875
H11 .1660 .0820 .0000
H11' .0273 .1035 .0625
H11" .1181 -.0150 .0408
H13 .5839 .1250 .1054
H13' .6113 .1679 .1875
H13" .6916 .0530 .1433
H14 .6933 -.0253 .3964
H14' .7226 .0625 .2929
H14" .7792 -.0625 .3125
H15 .6113 -.0820 .4804
H15' .5273 -.1679 .4785
H15" .6406 -.1875 .4179
H16 .3886 -.2089 .3750
H16' .3046 -.1250 .4570
H16" .1933 -.1054 .3750
H19 -.2207 .3964 .4804
H19' -.2500 .3964 .3750
H19" -.2207 .2929 .4179
H20 -.0273 .1054 .4179
H20' .0000 .1250 .5000
H20" .1358 .0646 .4350
H22 .5292 .3125 .2929
H22' .5000 .3125 .3964
H22" .4715 .2271 .3461
H23 .3593 .5820 .2695
H23' .3593 .5820 .3750
H23" .4707 .5000 .2910
H24 .1093 .7070 .3945
H24' -.0392 .7120 .3591
H24" .0925 .70002 .2894
H25 -.1933 .6464 .3554
H25' -.1660 .6250 .4589
H25" -.2207 .5429 .3964
